data_7159157
loop_
_publ_author_name
'Dhillon, Prakriti'
'Anaspure, Prasad'
'Wiklander, Jesper G.'
'Kathiravan, Subban'
'Nicholls, Ian A.'

_publ_section_title
;
 Diyne-steered switchable regioselectivity in cobalt(II)-catalysed
 C(sp<sup>2</sup>)-H activation of amides with unsymmetrical 1,3-diynes.
;
_journal_issue 9
_journal_name_full 'Organic &amp; biomolecular chemistry'
_journal_page_first 1942
_journal_page_last 1951
_journal_paper_doi 10.1039/d2ob02193e
_journal_volume 21
_journal_year 2023
_chemical_formula_sum 'C29 H22 N2 O3'
_chemical_formula_weight 446.48
_space_group_crystal_system orthorhombic
_space_group_IT_number 33
_space_group_name_Hall 'P 2c -2n'
_space_group_name_H-M_alt 'P n a 21'
_atom_sites_solution_hydrogens geom
_audit_creation_method SHELXL-2014/7
_audit_update_record
;
2020-11-02 deposited with the CCDC.	2023-01-18 downloaded from the CCDC.
;
_cell_angle_alpha 90
_cell_angle_beta 90
_cell_angle_gamma 90
_cell_formula_units_Z 4
_cell_length_a 18.7888(12)
_cell_length_b 10.0222(4)
_cell_length_c 12.1293(8)
_cell_measurement_reflns_used 2190
_cell_measurement_temperature 296(2)
_cell_measurement_theta_max 22.17
_cell_measurement_theta_min 2.74
_cell_volume 2284.0(2)
_computing_cell_refinement 'Bruker SAINT'
_computing_data_collection 'Bruker APEX2'
_computing_data_reduction 'Bruker SAINT'
_computing_molecular_graphics 'Bruker SHELXTL'
_computing_publication_material 'Bruker SHELXTL'
_computing_structure_refinement 'SHELXL-2014/7 (Sheldrick, 2014)'
_computing_structure_solution 'SHELXS-97 (Sheldrick 2008)'
_diffrn_ambient_temperature 296(2)
_diffrn_measured_fraction_theta_full 0.999
_diffrn_measured_fraction_theta_max 0.999
_diffrn_measurement_device_type 'Bruker APEX-II CCD'
_diffrn_measurement_method '\f and \w scans'
_diffrn_radiation_type MoK\a
_diffrn_radiation_wavelength 0.71073
_diffrn_reflns_av_R_equivalents 0.0305
_diffrn_reflns_av_unetI/netI 0.0385
_diffrn_reflns_Laue_measured_fraction_full 0.999
_diffrn_reflns_Laue_measured_fraction_max 0.999
_diffrn_reflns_limit_h_max 22
_diffrn_reflns_limit_h_min -22
_diffrn_reflns_limit_k_max 11
_diffrn_reflns_limit_k_min -8
_diffrn_reflns_limit_l_max 14
_diffrn_reflns_limit_l_min -11
_diffrn_reflns_number 8565
_diffrn_reflns_point_group_measured_fraction_full 0.819
_diffrn_reflns_point_group_measured_fraction_max 0.819
_diffrn_reflns_theta_full 24.998
_diffrn_reflns_theta_max 24.998
_diffrn_reflns_theta_min 2.168
_exptl_absorpt_coefficient_mu 0.085
_exptl_absorpt_correction_T_max 0.992
_exptl_absorpt_correction_T_min 0.979
_exptl_absorpt_correction_type multi-scan
_exptl_absorpt_process_details 'SADABS V2014/5(Bruker AXS.Inc)'
_exptl_crystal_colour brown
_exptl_crystal_density_diffrn 1.298
_exptl_crystal_description Square
_exptl_crystal_F_000 936
_exptl_crystal_size_max 0.250
_exptl_crystal_size_mid 0.220
_exptl_crystal_size_min 0.100
_refine_diff_density_max 0.282
_refine_diff_density_min -0.179
_refine_diff_density_rms 0.048
_refine_ls_abs_structure_details
; 
 Flack x determined using 922 quotients [(I+)-(I-)]/[(I+)+(I-)] 
 (Parsons, Flack and Wagner, Acta Cryst. B69 (2013) 249-259). 
;
_refine_ls_abs_structure_Flack -0.1(9)
_refine_ls_extinction_method none
_refine_ls_goodness_of_fit_ref 1.033
_refine_ls_hydrogen_treatment constr
_refine_ls_matrix_type full
_refine_ls_number_parameters 309
_refine_ls_number_reflns 3300
_refine_ls_number_restraints 1
_refine_ls_restrained_S_all 1.033
_refine_ls_R_factor_all 0.0700
_refine_ls_R_factor_gt 0.0541
_refine_ls_shift/su_max 0.011
_refine_ls_shift/su_mean 0.000
_refine_ls_structure_factor_coef Fsqd
_refine_ls_weighting_details 'w=1/[\s^2^(Fo^2^)+(0.0803P)^2^+0.6130P] where P=(Fo^2^+2Fc^2^)/3'
_refine_ls_weighting_scheme calc
_refine_ls_wR_factor_gt 0.1317
_refine_ls_wR_factor_ref 0.1438
_reflns_Friedel_coverage 0.558
_reflns_Friedel_fraction_full 0.619
_reflns_Friedel_fraction_max 0.619
_reflns_number_gt 2636
_reflns_number_total 3300
_reflns_threshold_expression 'I > 2\s(I)'
_cod_data_source_file d2ob02193e2.cif
_cod_data_source_block ch5
_cod_depositor_comments 'Adding full bibliography for 7159156--7159161.cif.'
_cod_database_code 7159157
_shelx_shelxl_version_number 2014/7
_shelx_space_group_comment
; 
The symmetry employed for this shelxl refinement is uniquely defined 
by the following loop, which should always be used as a source of 
symmetry information in preference to the above space-group names. 
They are only intended as comments. 
;
_shelx_estimated_absorpt_t_min 0.979
_shelx_estimated_absorpt_t_max 0.992

loop_
_space_group_symop_operation_xyz
'x, y, z'
'-x, -y, z+1/2'
'x+1/2, -y+1/2, z'
'-x+1/2, y+1/2, z+1/2'

loop_
_atom_site_label
_atom_site_type_symbol
_atom_site_fract_x
_atom_site_fract_y
_atom_site_fract_z
_atom_site_U_iso_or_equiv
_atom_site_adp_type
_atom_site_occupancy
_atom_site_site_symmetry_order
_atom_site_calc_flag
_atom_site_refinement_flags_posn
_atom_site_refinement_flags_adp
_atom_site_refinement_flags_occupancy
_atom_site_disorder_assembly
_atom_site_disorder_group
C1 C 0.7819(2) -0.1187(4) 0.2105(4) 0.0417(11) Uani 1 1 d . . . . .
C2 C 0.8099(3) -0.2478(4) 0.1784(4) 0.0423(11) Uani 1 1 d . . . . .
C3 C 0.7655(3) -0.3523(5) 0.1414(4) 0.0472(12) Uani 1 1 d . . . . .
H3 H 0.7166 -0.3389 0.1381 0.057 Uiso 1 1 calc R U . . .
C4 C 0.7929(3) -0.4713(5) 0.1109(4) 0.0495(13) Uani 1 1 d . . . . .
C5 C 0.8668(3) -0.4924(5) 0.1147(5) 0.0632(16) Uani 1 1 d . . . . .
H5 H 0.8855 -0.5746 0.0941 0.076 Uiso 1 1 calc R U . . .
C6 C 0.9106(3) -0.3936(4) 0.1484(5) 0.0591(15) Uani 1 1 d . . . . .
H6 H 0.9595 -0.4081 0.1494 0.071 Uiso 1 1 calc R U . . .
C7 C 0.8836(2) -0.2694(4) 0.1819(4) 0.0440(11) Uani 1 1 d . . . . .
C8 C 0.9327(3) -0.1652(4) 0.2155(5) 0.0462(12) Uani 1 1 d . . . . .
C9 C 0.8284(2) -0.0241(4) 0.2455(4) 0.0427(12) Uani 1 1 d . . . . .
C10 C 0.9633(3) 0.0952(5) 0.3829(5) 0.0554(14) Uani 1 1 d . . . . .
H10 H 0.9458 0.0413 0.4392 0.066 Uiso 1 1 calc R U . . .
C11 C 0.9485(2) 0.0657(4) 0.2767(5) 0.0480(13) Uani 1 1 d . . . . .
C12 C 0.9717(2) 0.1465(5) 0.1890(5) 0.0477(13) Uani 1 1 d . . . . .
C13 C 0.9748(3) 0.1968(6) 0.0057(6) 0.0662(16) Uani 1 1 d . . . . .
H13 H 0.9611 0.1766 -0.0660 0.079 Uiso 1 1 calc R U . . .
C14 C 1.0164(3) 0.3115(6) 0.0225(6) 0.0687(17) Uani 1 1 d . . . . .
H14 H 1.0307 0.3646 -0.0363 0.082 Uiso 1 1 calc R U . . .
C15 C 1.0350(3) 0.3422(5) 0.1285(6) 0.0631(17) Uani 1 1 d . . . . .
H15 H 1.0628 0.4172 0.1420 0.076 Uiso 1 1 calc R U . . .
C16 C 1.0131(2) 0.2631(4) 0.2162(5) 0.0499(13) Uani 1 1 d . . . . .
C17 C 1.0266(3) 0.2904(6) 0.3281(6) 0.0658(16) Uani 1 1 d . . . . .
H17 H 1.0512 0.3678 0.3465 0.079 Uiso 1 1 calc R U . . .
C18 C 1.0054(3) 0.2088(6) 0.4086(6) 0.0733(18) Uani 1 1 d . . . . .
H18 H 1.0182 0.2262 0.4813 0.088 Uiso 1 1 calc R U . . .
C19 C 0.8061(2) 0.1060(4) 0.2810(5) 0.0472(12) Uani 1 1 d . . . . .
C20 C 0.7900(3) 0.2127(5) 0.3174(5) 0.0491(12) Uani 1 1 d . . . . .
C21 C 0.7707(3) 0.3380(4) 0.3650(5) 0.0493(13) Uani 1 1 d . . . . .
C22 C 0.8210(3) 0.4353(5) 0.3836(5) 0.0635(16) Uani 1 1 d . . . . .
H22 H 0.8684 0.4217 0.3646 0.076 Uiso 1 1 calc R U . . .
C23 C 0.7995(4) 0.5530(5) 0.4309(5) 0.0757(19) Uani 1 1 d . . . . .
H23 H 0.8332 0.6194 0.4428 0.091 Uiso 1 1 calc R U . . .
C24 C 0.7318(5) 0.5759(6) 0.4605(5) 0.077(2) Uani 1 1 d . . . . .
H24 H 0.7192 0.6561 0.4939 0.092 Uiso 1 1 calc R U . . .
C25 C 0.6818(4) 0.4804(7) 0.4411(6) 0.085(2) Uani 1 1 d . . . . .
H25 H 0.6345 0.4959 0.4597 0.102 Uiso 1 1 calc R U . . .
C26 C 0.7012(3) 0.3618(6) 0.3942(6) 0.0749(19) Uani 1 1 d . . . . .
H26 H 0.6669 0.2966 0.3818 0.090 Uiso 1 1 calc R U . . .
C27 C 0.7030(2) -0.0899(4) 0.2034(4) 0.0460(12) Uani 1 1 d . . . . .
H27A H 0.6964 0.0060 0.2001 0.055 Uiso 1 1 calc R U . . .
H27B H 0.6850 -0.1272 0.1352 0.055 Uiso 1 1 calc R U . . .
C28 C 0.6598(2) -0.1434(5) 0.2966(5) 0.0556(14) Uani 1 1 d . . . . .
H28A H 0.6654 -0.2395 0.3001 0.067 Uiso 1 1 calc R U . . .
H28B H 0.6770 -0.1061 0.3654 0.067 Uiso 1 1 calc R U . . .
C29 C 0.6785(3) -0.5650(6) 0.0772(7) 0.094(2) Uani 1 1 d . . . . .
H29A H 0.6629 -0.5397 0.1496 0.141 Uiso 1 1 calc R U . . .
H29B H 0.6567 -0.6482 0.0570 0.141 Uiso 1 1 calc R U . . .
H29C H 0.6650 -0.4974 0.0253 0.141 Uiso 1 1 calc R U . . .
N1 N 0.90207(19) -0.0460(3) 0.2485(4) 0.0466(11) Uani 1 1 d . . . . .
N2 N 0.9540(2) 0.1164(4) 0.0847(4) 0.0518(11) Uani 1 1 d . . . . .
O1 O 0.7550(2) -0.5798(4) 0.0769(4) 0.0730(13) Uani 1 1 d . . . . .
O2 O 0.99865(17) -0.1768(3) 0.2169(4) 0.0635(10) Uani 1 1 d . . . . .
O3 O 0.58657(17) -0.1119(3) 0.2837(4) 0.0655(11) Uani 1 1 d . . . . .
H3A H 0.5665 -0.1725 0.2506 0.098 Uiso 1 1 calc R U . . .

loop_
_atom_site_aniso_label
_atom_site_aniso_U_11
_atom_site_aniso_U_22
_atom_site_aniso_U_33
_atom_site_aniso_U_23
_atom_site_aniso_U_13
_atom_site_aniso_U_12
C1 0.032(2) 0.036(2) 0.057(3) 0.002(2) 0.004(2) 0.0024(19)
C2 0.039(3) 0.036(2) 0.051(3) 0.001(2) 0.002(2) 0.0025(19)
C3 0.040(3) 0.041(2) 0.060(3) -0.002(2) -0.005(2) -0.003(2)
C4 0.053(3) 0.036(2) 0.060(3) -0.007(2) -0.003(3) -0.008(2)
C5 0.058(4) 0.041(3) 0.090(5) -0.014(3) 0.005(3) 0.007(2)
C6 0.048(3) 0.040(3) 0.090(4) -0.012(3) -0.004(3) 0.004(2)
C7 0.040(3) 0.033(2) 0.059(3) -0.002(2) -0.001(2) 0.0059(19)
C8 0.041(3) 0.038(2) 0.060(3) 0.001(2) -0.002(2) 0.004(2)
C9 0.032(2) 0.033(2) 0.063(3) -0.001(2) 0.005(2) 0.0019(18)
C10 0.060(3) 0.051(3) 0.055(4) -0.005(3) -0.014(3) 0.002(3)
C11 0.034(2) 0.036(2) 0.075(4) -0.001(3) -0.003(3) 0.0036(19)
C12 0.034(2) 0.044(2) 0.066(4) -0.007(3) -0.006(3) 0.008(2)
C13 0.068(4) 0.063(3) 0.067(4) 0.002(3) 0.009(3) 0.007(3)
C14 0.063(4) 0.056(3) 0.086(5) 0.006(3) 0.009(3) 0.000(3)
C15 0.042(3) 0.043(3) 0.104(5) -0.005(3) -0.005(3) -0.003(2)
C16 0.029(2) 0.042(2) 0.079(4) -0.006(3) -0.010(3) 0.002(2)
C17 0.053(4) 0.052(3) 0.092(5) -0.005(4) -0.013(3) 0.001(3)
C18 0.072(4) 0.072(4) 0.075(4) -0.012(4) -0.025(4) 0.004(3)
C19 0.034(2) 0.036(2) 0.072(3) -0.001(2) 0.005(3) -0.0002(19)
C20 0.039(3) 0.041(2) 0.067(3) 0.000(2) 0.005(3) 0.005(2)
C21 0.050(3) 0.038(2) 0.060(3) 0.001(2) -0.001(3) 0.011(2)
C22 0.063(4) 0.051(3) 0.077(4) -0.002(3) -0.005(3) 0.005(3)
C23 0.106(6) 0.046(3) 0.075(5) -0.005(3) -0.019(4) 0.002(3)
C24 0.115(6) 0.050(3) 0.064(4) -0.004(3) -0.001(4) 0.029(4)
C25 0.077(5) 0.080(5) 0.097(6) -0.011(4) 0.021(4) 0.034(4)
C26 0.054(4) 0.059(3) 0.111(6) -0.007(4) 0.014(3) 0.005(3)
C27 0.044(3) 0.037(2) 0.057(3) 0.002(2) -0.007(2) 0.004(2)
C28 0.036(3) 0.050(3) 0.081(4) 0.010(3) 0.008(3) 0.005(2)
C29 0.062(4) 0.069(4) 0.152(7) -0.022(5) -0.024(5) -0.020(3)
N1 0.032(2) 0.0289(17) 0.079(3) -0.0047(19) 0.003(2) -0.0013(15)
N2 0.051(3) 0.047(2) 0.058(3) -0.004(2) -0.003(2) -0.0034(19)
O1 0.070(3) 0.049(2) 0.100(3) -0.022(2) -0.011(2) -0.0081(18)
O2 0.035(2) 0.0473(17) 0.108(3) -0.011(2) -0.003(2) 0.0031(15)
O3 0.0368(19) 0.0451(17) 0.115(3) 0.001(2) 0.003(2) 0.0030(14)

loop_
_atom_type_symbol
_atom_type_description
_atom_type_scat_dispersion_real
_atom_type_scat_dispersion_imag
_atom_type_scat_source
C C 0.0033 0.0016 'International Tables Vol C Tables 4.2.6.8 and 6.1.1.4'
H H 0.0000 0.0000 'International Tables Vol C Tables 4.2.6.8 and 6.1.1.4'
N N 0.0061 0.0033 'International Tables Vol C Tables 4.2.6.8 and 6.1.1.4'
O O 0.0106 0.0060 'International Tables Vol C Tables 4.2.6.8 and 6.1.1.4'

loop_
_geom_angle_atom_site_label_1
_geom_angle_atom_site_label_2
_geom_angle_atom_site_label_3
_geom_angle
_geom_angle_site_symmetry_1
_geom_angle_site_symmetry_3
_geom_angle_publ_flag
C9 C1 C2 118.3(4) . . ?
C9 C1 C27 121.0(4) . . ?
C2 C1 C27 120.7(4) . . ?
C7 C2 C3 118.5(4) . . ?
C7 C2 C1 119.2(4) . . ?
C3 C2 C1 122.2(4) . . ?
C4 C3 C2 121.2(4) . . ?
C4 C3 H3 119.4 . . ?
C2 C3 H3 119.4 . . ?
C3 C4 O1 126.0(4) . . ?
C3 C4 C5 120.0(4) . . ?
O1 C4 C5 114.0(4) . . ?
C6 C5 C4 120.2(5) . . ?
C6 C5 H5 119.9 . . ?
C4 C5 H5 119.9 . . ?
C5 C6 C7 121.0(5) . . ?
C5 C6 H6 119.5 . . ?
C7 C6 H6 119.5 . . ?
C2 C7 C6 119.1(4) . . ?
C2 C7 C8 121.7(4) . . ?
C6 C7 C8 119.2(4) . . ?
O2 C8 N1 119.4(4) . . ?
O2 C8 C7 124.7(4) . . ?
N1 C8 C7 115.9(4) . . ?
C1 C9 N1 122.3(4) . . ?
C1 C9 C19 122.7(4) . . ?
N1 C9 C19 115.0(4) . . ?
C11 C10 C18 119.9(6) . . ?
C11 C10 H10 120.0 . . ?
C18 C10 H10 120.0 . . ?
C10 C11 C12 122.1(5) . . ?
C10 C11 N1 120.9(5) . . ?
C12 C11 N1 116.8(5) . . ?
N2 C12 C11 120.4(4) . . ?
N2 C12 C16 122.1(5) . . ?
C11 C12 C16 117.5(5) . . ?
N2 C13 C14 124.3(6) . . ?
N2 C13 H13 117.9 . . ?
C14 C13 H13 117.9 . . ?
C15 C14 C13 117.6(6) . . ?
C15 C14 H14 121.2 . . ?
C13 C14 H14 121.2 . . ?
C14 C15 C16 121.0(5) . . ?
C14 C15 H15 119.5 . . ?
C16 C15 H15 119.5 . . ?
C15 C16 C17 125.0(5) . . ?
C15 C16 C12 116.6(5) . . ?
C17 C16 C12 118.4(5) . . ?
C18 C17 C16 122.2(5) . . ?
C18 C17 H17 118.9 . . ?
C16 C17 H17 118.9 . . ?
C17 C18 C10 119.8(6) . . ?
C17 C18 H18 120.1 . . ?
C10 C18 H18 120.1 . . ?
C20 C19 C9 175.3(6) . . ?
C19 C20 C21 177.8(6) . . ?
C22 C21 C26 119.2(5) . . ?
C22 C21 C20 121.0(5) . . ?
C26 C21 C20 119.9(5) . . ?
C23 C22 C21 118.4(6) . . ?
C23 C22 H22 120.8 . . ?
C21 C22 H22 120.8 . . ?
C24 C23 C22 122.6(6) . . ?
C24 C23 H23 118.7 . . ?
C22 C23 H23 118.7 . . ?
C23 C24 C25 119.2(6) . . ?
C23 C24 H24 120.4 . . ?
C25 C24 H24 120.4 . . ?
C24 C25 C26 119.9(6) . . ?
C24 C25 H25 120.0 . . ?
C26 C25 H25 120.0 . . ?
C25 C26 C21 120.8(6) . . ?
C25 C26 H26 119.6 . . ?
C21 C26 H26 119.6 . . ?
C28 C27 C1 115.0(4) . . ?
C28 C27 H27A 108.5 . . ?
C1 C27 H27A 108.5 . . ?
C28 C27 H27B 108.5 . . ?
C1 C27 H27B 108.5 . . ?
H27A C27 H27B 107.5 . . ?
O3 C28 C27 111.4(5) . . ?
O3 C28 H28A 109.3 . . ?
C27 C28 H28A 109.3 . . ?
O3 C28 H28B 109.3 . . ?
C27 C28 H28B 109.3 . . ?
H28A C28 H28B 108.0 . . ?
O1 C29 H29A 109.5 . . ?
O1 C29 H29B 109.5 . . ?
H29A C29 H29B 109.5 . . ?
O1 C29 H29C 109.5 . . ?
H29A C29 H29C 109.5 . . ?
H29B C29 H29C 109.5 . . ?
C8 N1 C9 122.6(4) . . ?
C8 N1 C11 118.7(4) . . ?
C9 N1 C11 118.5(3) . . ?
C13 N2 C12 118.4(5) . . ?
C4 O1 C29 115.9(4) . . ?
C28 O3 H3A 109.5 . . ?

loop_
_geom_bond_atom_site_label_1
_geom_bond_atom_site_label_2
_geom_bond_distance
_geom_bond_site_symmetry_2
_geom_bond_publ_flag
C1 C9 1.357(6) . ?
C1 C2 1.450(6) . ?
C1 C27 1.512(6) . ?
C2 C7 1.402(6) . ?
C2 C3 1.411(7) . ?
C3 C4 1.352(7) . ?
C3 H3 0.9300 . ?
C4 O1 1.363(6) . ?
C4 C5 1.404(7) . ?
C5 C6 1.352(7) . ?
C5 H5 0.9300 . ?
C6 C7 1.405(6) . ?
C6 H6 0.9300 . ?
C7 C8 1.453(6) . ?
C8 O2 1.244(5) . ?
C8 N1 1.385(6) . ?
C9 N1 1.402(6) . ?
C9 C19 1.436(6) . ?
C10 C11 1.351(8) . ?
C10 C18 1.421(8) . ?
C10 H10 0.9300 . ?
C11 C12 1.406(7) . ?
C11 N1 1.460(6) . ?
C12 N2 1.343(7) . ?
C12 C16 1.442(6) . ?
C13 N2 1.311(7) . ?
C13 C14 1.405(8) . ?
C13 H13 0.9300 . ?
C14 C15 1.367(9) . ?
C14 H14 0.9300 . ?
C15 C16 1.389(8) . ?
C15 H15 0.9300 . ?
C16 C17 1.407(9) . ?
C17 C18 1.335(9) . ?
C17 H17 0.9300 . ?
C18 H18 0.9300 . ?
C19 C20 1.195(6) . ?
C20 C21 1.429(7) . ?
C21 C22 1.377(7) . ?
C21 C26 1.375(8) . ?
C22 C23 1.372(8) . ?
C22 H22 0.9300 . ?
C23 C24 1.341(9) . ?
C23 H23 0.9300 . ?
C24 C25 1.362(10) . ?
C24 H24 0.9300 . ?
C25 C26 1.367(8) . ?
C25 H25 0.9300 . ?
C26 H26 0.9300 . ?
C27 C28 1.491(7) . ?
C27 H27A 0.9700 . ?
C27 H27B 0.9700 . ?
C28 O3 1.420(6) . ?
C28 H28A 0.9700 . ?
C28 H28B 0.9700 . ?
C29 O1 1.446(7) . ?
C29 H29A 0.9600 . ?
C29 H29B 0.9600 . ?
C29 H29C 0.9600 . ?
O3 H3A 0.8200 . ?

loop_
_geom_torsion_atom_site_label_1
_geom_torsion_atom_site_label_2
_geom_torsion_atom_site_label_3
_geom_torsion_atom_site_label_4
_geom_torsion
_geom_torsion_site_symmetry_1
_geom_torsion_site_symmetry_2
_geom_torsion_site_symmetry_3
_geom_torsion_site_symmetry_4
_geom_torsion_publ_flag
C9 C1 C2 C7 -1.7(7) . . . . ?
C27 C1 C2 C7 177.5(5) . . . . ?
C9 C1 C2 C3 179.7(5) . . . . ?
C27 C1 C2 C3 -1.1(7) . . . . ?
C7 C2 C3 C4 0.6(8) . . . . ?
C1 C2 C3 C4 179.3(5) . . . . ?
C2 C3 C4 O1 178.1(5) . . . . ?
C2 C3 C4 C5 -0.5(8) . . . . ?
C3 C4 C5 C6 -0.4(9) . . . . ?
O1 C4 C5 C6 -179.1(5) . . . . ?
C4 C5 C6 C7 1.1(9) . . . . ?
C3 C2 C7 C6 0.1(7) . . . . ?
C1 C2 C7 C6 -178.6(5) . . . . ?
C3 C2 C7 C8 177.9(5) . . . . ?
C1 C2 C7 C8 -0.8(7) . . . . ?
C5 C6 C7 C2 -1.0(8) . . . . ?
C5 C6 C7 C8 -178.9(5) . . . . ?
C2 C7 C8 O2 -177.6(5) . . . . ?
C6 C7 C8 O2 0.2(8) . . . . ?
C2 C7 C8 N1 2.9(7) . . . . ?
C6 C7 C8 N1 -179.3(5) . . . . ?
C2 C1 C9 N1 2.0(7) . . . . ?
C27 C1 C9 N1 -177.2(4) . . . . ?
C2 C1 C9 C19 -178.8(5) . . . . ?
C27 C1 C9 C19 2.0(8) . . . . ?
C18 C10 C11 C12 -2.1(7) . . . . ?
C18 C10 C11 N1 -176.5(4) . . . . ?
C10 C11 C12 N2 -177.8(5) . . . . ?
N1 C11 C12 N2 -3.1(6) . . . . ?
C10 C11 C12 C16 0.7(6) . . . . ?
N1 C11 C12 C16 175.4(4) . . . . ?
N2 C13 C14 C15 -1.3(9) . . . . ?
C13 C14 C15 C16 -0.5(8) . . . . ?
C14 C15 C16 C17 -176.7(5) . . . . ?
C14 C15 C16 C12 1.6(7) . . . . ?
N2 C12 C16 C15 -1.1(7) . . . . ?
C11 C12 C16 C15 -179.5(4) . . . . ?
N2 C12 C16 C17 177.3(5) . . . . ?
C11 C12 C16 C17 -1.2(6) . . . . ?
C15 C16 C17 C18 -178.5(5) . . . . ?
C12 C16 C17 C18 3.3(8) . . . . ?
C16 C17 C18 C10 -4.7(9) . . . . ?
C11 C10 C18 C17 4.1(8) . . . . ?
C26 C21 C22 C23 0.0(8) . . . . ?
C20 C21 C22 C23 -179.2(5) . . . . ?
C21 C22 C23 C24 0.7(9) . . . . ?
C22 C23 C24 C25 -1.5(10) . . . . ?
C23 C24 C25 C26 1.4(11) . . . . ?
C24 C25 C26 C21 -0.7(11) . . . . ?
C22 C21 C26 C25 -0.1(9) . . . . ?
C20 C21 C26 C25 179.2(6) . . . . ?
C9 C1 C27 C28 -100.9(6) . . . . ?
C2 C1 C27 C28 79.9(6) . . . . ?
C1 C27 C28 O3 179.9(4) . . . . ?
O2 C8 N1 C9 177.8(5) . . . . ?
C7 C8 N1 C9 -2.7(7) . . . . ?
O2 C8 N1 C11 4.3(7) . . . . ?
C7 C8 N1 C11 -176.2(4) . . . . ?
C1 C9 N1 C8 0.3(8) . . . . ?
C19 C9 N1 C8 -179.0(5) . . . . ?
C1 C9 N1 C11 173.8(5) . . . . ?
C19 C9 N1 C11 -5.4(7) . . . . ?
C10 C11 N1 C8 -100.2(6) . . . . ?
C12 C11 N1 C8 85.1(5) . . . . ?
C10 C11 N1 C9 86.1(6) . . . . ?
C12 C11 N1 C9 -88.7(5) . . . . ?
C14 C13 N2 C12 1.8(8) . . . . ?
C11 C12 N2 C13 177.9(5) . . . . ?
C16 C12 N2 C13 -0.5(7) . . . . ?
C3 C4 O1 C29 -1.8(9) . . . . ?
C5 C4 O1 C29 176.9(6) . . . . ?
